data_7247525
loop_
_publ_author_name
'Chaudhary, Simran'
'K\;edziera, Dariusz'
'Rafi\'nski, Zbigniew'
'Dobrza\'nska, Liliana'

_publ_section_title
;
 Solvent-induced polymorphism in dipodal N-donor ligands containing a
 biphenyl core
;
_journal_issue 44
_journal_name_full 'RSC Advances'
_journal_page_first 30625
_journal_page_last 30632
_journal_paper_doi 10.1039/D3RA05713E
_journal_volume 13
_journal_year 2023
_chemical_formula_sum 'C24 H20 N2'
_chemical_formula_weight 336.42
_space_group_crystal_system monoclinic
_space_group_IT_number 14
_space_group_name_Hall '-P 2ybc'
_space_group_name_H-M_alt 'P 1 21/c 1'
_atom_sites_solution_hydrogens geom
_atom_sites_solution_primary direct
_audit_creation_method SHELXL-2018/3
_audit_update_record
;
2023-04-02 deposited with the CCDC.	2023-10-06 downloaded from the CCDC.
;
_cell_angle_alpha 90
_cell_angle_beta 94.6050(10)
_cell_angle_gamma 90
_cell_formula_units_Z 4
_cell_length_a 20.7777(2)
_cell_length_b 10.58810(10)
_cell_length_c 8.25020(10)
_cell_measurement_reflns_used 20029
_cell_measurement_temperature 100(2)
_cell_measurement_theta_max 76.4520
_cell_measurement_theta_min 2.1370
_cell_volume 1809.15(3)
_computing_cell_refinement 'CrysAlisPro 1.171.41.104a (Rigaku OD, 2021)'
_computing_data_collection 'CrysAlisPro 1.171.41.104a (Rigaku OD, 2021)'
_computing_data_reduction 'CrysAlisPro 1.171.41.104a (Rigaku OD, 2021)'
_computing_molecular_graphics 'Mercury (Macrae et al., 2008)'
_computing_structure_refinement 'SHELXL-2018/3 (Sheldrick, 2018)'
_computing_structure_solution 'SHELXS-2018/3 (Sheldrick, 2018)'
_diffrn_ambient_temperature 100(2)
_diffrn_detector_area_resol_mean 10.0000
_diffrn_measured_fraction_theta_full 0.999
_diffrn_measured_fraction_theta_max 0.982
_diffrn_measurement_device_type 'XtaLAB Synergy, Dualflex, HyPix'
_diffrn_measurement_method '\w scans'
_diffrn_radiation_type CuK\a
_diffrn_radiation_wavelength 1.54184
_diffrn_reflns_av_R_equivalents 0.0347
_diffrn_reflns_av_unetI/netI 0.0166
_diffrn_reflns_Laue_measured_fraction_full 0.999
_diffrn_reflns_Laue_measured_fraction_max 0.982
_diffrn_reflns_limit_h_max 25
_diffrn_reflns_limit_h_min -25
_diffrn_reflns_limit_k_max 12
_diffrn_reflns_limit_k_min -13
_diffrn_reflns_limit_l_max 10
_diffrn_reflns_limit_l_min -9
_diffrn_reflns_number 39998
_diffrn_reflns_point_group_measured_fraction_full 0.999
_diffrn_reflns_point_group_measured_fraction_max 0.982
_diffrn_reflns_theta_full 67.684
_diffrn_reflns_theta_max 77.222
_diffrn_reflns_theta_min 2.133
_diffrn_source 'micro-focus sealed X-ray tube'
_exptl_absorpt_coefficient_mu 0.556
_exptl_absorpt_correction_T_max 1.00000
_exptl_absorpt_correction_T_min 0.80997
_exptl_absorpt_correction_type multi-scan
_exptl_absorpt_process_details
;
CrysAlisPro 1.171.41.104a (Rigaku Oxford Diffraction, 2021)
Empirical absorption correction using spherical harmonics,
implemented in SCALE3 ABSPACK scaling algorithm.
;
_exptl_crystal_colour colorless
_exptl_crystal_density_diffrn 1.235
_exptl_crystal_description prism
_exptl_crystal_F_000 712
_exptl_crystal_size_max 0.150
_exptl_crystal_size_mid 0.090
_exptl_crystal_size_min 0.030
_refine_diff_density_max 0.201
_refine_diff_density_min -0.250
_refine_diff_density_rms 0.035
_refine_ls_extinction_method none
_refine_ls_goodness_of_fit_ref 1.028
_refine_ls_hydrogen_treatment constr
_refine_ls_matrix_type full
_refine_ls_number_parameters 235
_refine_ls_number_reflns 3774
_refine_ls_number_restraints 0
_refine_ls_restrained_S_all 1.028
_refine_ls_R_factor_all 0.0440
_refine_ls_R_factor_gt 0.0373
_refine_ls_shift/su_max 0.001
_refine_ls_shift/su_mean 0.000
_refine_ls_structure_factor_coef Fsqd
_refine_ls_weighting_details 'w=1/[\s^2^(Fo^2^)+(0.0456P)^2^+0.5778P] where P=(Fo^2^+2Fc^2^)/3'
_refine_ls_weighting_scheme calc
_refine_ls_wR_factor_gt 0.0936
_refine_ls_wR_factor_ref 0.0978
_reflns_Friedel_coverage 0.000
_reflns_number_gt 3273
_reflns_number_total 3774
_reflns_threshold_expression 'I > 2\s(I)'
_cod_data_source_file d3ra05713e2.cif
_cod_data_source_block 1THF
_cod_original_cell_volume 1809.16(3)
_cod_original_sg_symbol_H-M 'P 21/c'
_cod_database_code 7247525
_shelx_shelxl_version_number 2018/3
_shelx_space_group_comment
;
The symmetry employed for this shelxl refinement is uniquely defined
by the following loop, which should always be used as a source of
symmetry information in preference to the above space-group names.
They are only intended as comments.
;
_shelx_estimated_absorpt_t_min 0.921
_shelx_estimated_absorpt_t_max 0.984

loop_
_space_group_symop_operation_xyz
'x, y, z'
'-x, y+1/2, -z+1/2'
'-x, -y, -z'
'x, -y-1/2, z-1/2'

loop_
_atom_site_label
_atom_site_type_symbol
_atom_site_fract_x
_atom_site_fract_y
_atom_site_fract_z
_atom_site_U_iso_or_equiv
_atom_site_adp_type
_atom_site_occupancy
_atom_site_site_symmetry_order
_atom_site_calc_flag
_atom_site_refinement_flags_posn
_atom_site_refinement_flags_adp
_atom_site_refinement_flags_occupancy
_atom_site_disorder_assembly
_atom_site_disorder_group
N1 N 1.01231(10) 0.72862(18) 1.39012(19) 0.0763(6) Uani 1 1 d . . . . .
C2 C 0.95380(13) 0.75439(19) 1.4321(2) 0.0758(6) Uani 1 1 d . . . . .
H2 H 0.947227 0.833639 1.482220 0.091 Uiso 1 1 calc R U . . .
C3 C 0.90182(8) 0.67490(15) 1.40864(18) 0.0508(4) Uani 1 1 d . . . . .
H3 H 0.860884 0.699229 1.441898 0.061 Uiso 1 1 calc R U . . .
C4 C 0.90966(6) 0.55934(12) 1.33623(13) 0.0281(3) Uani 1 1 d . . . . .
C5 C 0.97033(6) 0.52950(14) 1.29199(16) 0.0388(3) Uani 1 1 d . . . . .
H5 H 0.978159 0.450663 1.242236 0.047 Uiso 1 1 calc R U . . .
C6 C 1.01962(7) 0.6162(2) 1.32116(19) 0.0612(5) Uani 1 1 d . . . . .
H6 H 1.061257 0.594296 1.290214 0.073 Uiso 1 1 calc R U . . .
C7 C 0.85459(6) 0.46814(13) 1.30600(15) 0.0355(3) Uani 1 1 d . . . . .
H7A H 0.821026 0.487767 1.380851 0.043 Uiso 1 1 calc R U . . .
H7B H 0.870374 0.381444 1.330428 0.043 Uiso 1 1 calc R U . . .
C8 C 0.82460(5) 0.47283(11) 1.13190(14) 0.0284(3) Uani 1 1 d . . . . .
C9 C 0.77721(6) 0.56146(12) 1.08631(14) 0.0296(3) Uani 1 1 d . . . . .
H9 H 0.765049 0.621499 1.163795 0.036 Uiso 1 1 calc R U . . .
C10 C 0.74730(5) 0.56391(12) 0.92962(14) 0.0274(2) Uani 1 1 d . . . . .
H10 H 0.715020 0.625383 0.901430 0.033 Uiso 1 1 calc R U . . .
C11 C 0.76417(5) 0.47706(11) 0.81328(13) 0.0230(2) Uani 1 1 d . . . . .
C12 C 0.81346(5) 0.39115(11) 0.85774(14) 0.0281(2) Uani 1 1 d . . . . .
H12 H 0.826848 0.333016 0.779428 0.034 Uiso 1 1 calc R U . . .
C13 C 0.84323(6) 0.38935(12) 1.01464(15) 0.0309(3) Uani 1 1 d . . . . .
H13 H 0.876746 0.330243 1.042034 0.037 Uiso 1 1 calc R U . . .
C14 C 0.72930(5) 0.47289(10) 0.64874(13) 0.0224(2) Uani 1 1 d . . . . .
C15 C 0.70589(5) 0.58248(11) 0.57033(13) 0.0250(2) Uani 1 1 d . . . . .
H15 H 0.712842 0.661955 0.622248 0.030 Uiso 1 1 calc R U . . .
C16 C 0.67255(5) 0.57706(11) 0.41745(13) 0.0259(2) Uani 1 1 d . . . . .
H16 H 0.657477 0.652912 0.365907 0.031 Uiso 1 1 calc R U . . .
C17 C 0.66096(5) 0.46204(11) 0.33898(13) 0.0250(2) Uani 1 1 d . . . . .
C18 C 0.68414(5) 0.35251(11) 0.41671(13) 0.0253(2) Uani 1 1 d . . . . .
H18 H 0.676654 0.273036 0.365153 0.030 Uiso 1 1 calc R U . . .
C19 C 0.71804(5) 0.35789(11) 0.56857(13) 0.0245(2) Uani 1 1 d . . . . .
H19 H 0.733845 0.282048 0.618793 0.029 Uiso 1 1 calc R U . . .
C20 C 0.62500(5) 0.45488(12) 0.17201(13) 0.0292(3) Uani 1 1 d . . . . .
H20A H 0.627819 0.538047 0.118197 0.035 Uiso 1 1 calc R U . . .
H20B H 0.646735 0.392272 0.105936 0.035 Uiso 1 1 calc R U . . .
C21 C 0.55459(5) 0.41886(11) 0.17369(12) 0.0238(2) Uani 1 1 d . . . . .
C22 C 0.51356(5) 0.47980(11) 0.27337(13) 0.0271(2) Uani 1 1 d . . . . .
H22 H 0.530045 0.542709 0.347622 0.033 Uiso 1 1 calc R U . . .
C23 C 0.44860(6) 0.44872(11) 0.26434(14) 0.0273(2) Uani 1 1 d . . . . .
H23 H 0.421579 0.492792 0.332755 0.033 Uiso 1 1 calc R U . . .
N24 N 0.42175(5) 0.36029(9) 0.16491(11) 0.0281(2) Uani 1 1 d . . . . .
C25 C 0.46157(6) 0.30231(11) 0.06977(14) 0.0301(3) Uani 1 1 d . . . . .
H25 H 0.443795 0.239630 -0.003074 0.036 Uiso 1 1 calc R U . . .
C26 C 0.52712(6) 0.32726(11) 0.06991(14) 0.0284(2) Uani 1 1 d . . . . .
H26 H 0.552900 0.282035 -0.000385 0.034 Uiso 1 1 calc R U . . .

loop_
_atom_site_aniso_label
_atom_site_aniso_U_11
_atom_site_aniso_U_22
_atom_site_aniso_U_33
_atom_site_aniso_U_23
_atom_site_aniso_U_13
_atom_site_aniso_U_12
N1 0.0880(12) 0.0878(12) 0.0487(8) 0.0086(8) -0.0218(8) -0.0600(10)
C2 0.1148(19) 0.0542(11) 0.0560(11) -0.0176(9) -0.0086(11) -0.0341(11)
C3 0.0613(10) 0.0482(9) 0.0427(8) -0.0137(7) 0.0025(7) -0.0010(7)
C4 0.0287(6) 0.0345(6) 0.0201(5) 0.0023(4) -0.0042(4) -0.0055(5)
C5 0.0307(6) 0.0509(8) 0.0340(6) 0.0030(6) -0.0021(5) -0.0011(6)
C6 0.0342(8) 0.1043(15) 0.0437(8) 0.0180(9) -0.0063(6) -0.0242(9)
C7 0.0316(6) 0.0466(8) 0.0270(6) 0.0079(5) -0.0059(5) -0.0131(5)
C8 0.0226(5) 0.0349(6) 0.0266(6) 0.0064(5) -0.0036(4) -0.0117(5)
C9 0.0250(6) 0.0382(7) 0.0256(6) -0.0014(5) 0.0020(4) -0.0029(5)
C10 0.0211(5) 0.0343(6) 0.0266(5) 0.0019(5) 0.0009(4) 0.0025(4)
C11 0.0165(5) 0.0278(6) 0.0242(5) 0.0034(4) -0.0005(4) -0.0038(4)
C12 0.0233(5) 0.0294(6) 0.0306(6) -0.0001(5) -0.0037(4) 0.0009(4)
C13 0.0241(5) 0.0315(6) 0.0353(6) 0.0049(5) -0.0081(5) -0.0004(5)
C14 0.0150(5) 0.0294(6) 0.0228(5) 0.0029(4) 0.0016(4) 0.0002(4)
C15 0.0209(5) 0.0275(6) 0.0266(5) 0.0015(4) 0.0019(4) 0.0007(4)
C16 0.0212(5) 0.0292(6) 0.0275(5) 0.0076(4) 0.0020(4) 0.0037(4)
C17 0.0178(5) 0.0357(6) 0.0215(5) 0.0049(4) 0.0019(4) -0.0004(4)
C18 0.0228(5) 0.0294(6) 0.0235(5) 0.0006(4) 0.0013(4) -0.0024(4)
C19 0.0217(5) 0.0271(6) 0.0244(5) 0.0045(4) 0.0007(4) 0.0007(4)
C20 0.0246(6) 0.0412(7) 0.0217(5) 0.0053(5) 0.0001(4) 0.0005(5)
C21 0.0243(5) 0.0283(6) 0.0183(5) 0.0063(4) -0.0021(4) 0.0018(4)
C22 0.0274(6) 0.0310(6) 0.0225(5) -0.0018(4) -0.0015(4) -0.0031(5)
C23 0.0259(6) 0.0314(6) 0.0243(5) 0.0013(5) 0.0012(4) 0.0005(4)
N24 0.0269(5) 0.0311(5) 0.0253(5) 0.0045(4) -0.0038(4) -0.0036(4)
C25 0.0343(6) 0.0276(6) 0.0274(5) -0.0015(5) -0.0046(5) -0.0034(5)
C26 0.0320(6) 0.0282(6) 0.0247(5) 0.0001(5) 0.0004(4) 0.0044(5)

loop_
_atom_type_symbol
_atom_type_description
_atom_type_scat_dispersion_real
_atom_type_scat_dispersion_imag
_atom_type_scat_source
C C 0.0181 0.0091 'International Tables Vol C Tables 4.2.6.8 and 6.1.1.4'
H H 0.0000 0.0000 'International Tables Vol C Tables 4.2.6.8 and 6.1.1.4'
N N 0.0311 0.0180 'International Tables Vol C Tables 4.2.6.8 and 6.1.1.4'

loop_
_geom_angle_atom_site_label_1
_geom_angle_atom_site_label_2
_geom_angle_atom_site_label_3
_geom_angle
_geom_angle_site_symmetry_1
_geom_angle_site_symmetry_3
_geom_angle_publ_flag
C2 N1 C6 115.83(14) . . ?
N1 C2 C3 124.62(18) . . ?
N1 C2 H2 117.7 . . ?
C3 C2 H2 117.7 . . ?
C2 C3 C4 119.18(17) . . ?
C2 C3 H3 120.4 . . ?
C4 C3 H3 120.4 . . ?
C5 C4 C3 117.49(13) . . ?
C5 C4 C7 120.64(12) . . ?
C3 C4 C7 121.87(13) . . ?
C4 C5 C6 118.88(15) . . ?
C4 C5 H5 120.6 . . ?
C6 C5 H5 120.6 . . ?
N1 C6 C5 123.98(17) . . ?
N1 C6 H6 118.0 . . ?
C5 C6 H6 118.0 . . ?
C4 C7 C8 112.63(10) . . ?
C4 C7 H7A 109.1 . . ?
C8 C7 H7A 109.1 . . ?
C4 C7 H7B 109.1 . . ?
C8 C7 H7B 109.1 . . ?
H7A C7 H7B 107.8 . . ?
C13 C8 C9 118.19(10) . . ?
C13 C8 C7 121.44(11) . . ?
C9 C8 C7 120.37(11) . . ?
C10 C9 C8 121.25(11) . . ?
C10 C9 H9 119.4 . . ?
C8 C9 H9 119.4 . . ?
C9 C10 C11 120.66(11) . . ?
C9 C10 H10 119.7 . . ?
C11 C10 H10 119.7 . . ?
C10 C11 C12 117.93(10) . . ?
C10 C11 C14 121.13(10) . . ?
C12 C11 C14 120.90(10) . . ?
C13 C12 C11 121.05(11) . . ?
C13 C12 H12 119.5 . . ?
C11 C12 H12 119.5 . . ?
C8 C13 C12 120.83(11) . . ?
C8 C13 H13 119.6 . . ?
C12 C13 H13 119.6 . . ?
C19 C14 C15 117.78(10) . . ?
C19 C14 C11 120.60(10) . . ?
C15 C14 C11 121.61(10) . . ?
C16 C15 C14 121.03(11) . . ?
C16 C15 H15 119.5 . . ?
C14 C15 H15 119.5 . . ?
C15 C16 C17 120.88(10) . . ?
C15 C16 H16 119.6 . . ?
C17 C16 H16 119.6 . . ?
C16 C17 C18 118.32(10) . . ?
C16 C17 C20 121.40(10) . . ?
C18 C17 C20 120.27(11) . . ?
C19 C18 C17 120.87(11) . . ?
C19 C18 H18 119.6 . . ?
C17 C18 H18 119.6 . . ?
C18 C19 C14 121.12(10) . . ?
C18 C19 H19 119.4 . . ?
C14 C19 H19 119.4 . . ?
C21 C20 C17 114.26(9) . . ?
C21 C20 H20A 108.7 . . ?
C17 C20 H20A 108.7 . . ?
C21 C20 H20B 108.7 . . ?
C17 C20 H20B 108.7 . . ?
H20A C20 H20B 107.6 . . ?
C26 C21 C22 116.65(10) . . ?
C26 C21 C20 121.42(10) . . ?
C22 C21 C20 121.86(10) . . ?
C23 C22 C21 119.93(10) . . ?
C23 C22 H22 120.0 . . ?
C21 C22 H22 120.0 . . ?
N24 C23 C22 123.79(11) . . ?
N24 C23 H23 118.1 . . ?
C22 C23 H23 118.1 . . ?
C25 N24 C23 115.78(10) . . ?
N24 C25 C26 124.53(11) . . ?
N24 C25 H25 117.7 . . ?
C26 C25 H25 117.7 . . ?
C21 C26 C25 119.30(11) . . ?
C21 C26 H26 120.4 . . ?
C25 C26 H26 120.4 . . ?

loop_
_geom_bond_atom_site_label_1
_geom_bond_atom_site_label_2
_geom_bond_distance
_geom_bond_site_symmetry_2
_geom_bond_publ_flag
N1 C2 1.319(3) . ?
N1 C6 1.334(3) . ?
C2 C3 1.371(3) . ?
C2 H2 0.9500 . ?
C3 C4 1.3770(19) . ?
C3 H3 0.9500 . ?
C4 C5 1.3769(18) . ?
C4 C7 1.5027(16) . ?
C5 C6 1.382(2) . ?
C5 H5 0.9500 . ?
C6 H6 0.9500 . ?
C7 C8 1.5199(15) . ?
C7 H7A 0.9900 . ?
C7 H7B 0.9900 . ?
C8 C13 1.3882(18) . ?
C8 C9 1.3900(17) . ?
C9 C10 1.3889(16) . ?
C9 H9 0.9500 . ?
C10 C11 1.3942(16) . ?
C10 H10 0.9500 . ?
C11 C12 1.3966(16) . ?
C11 C14 1.4872(14) . ?
C12 C13 1.3893(16) . ?
C12 H12 0.9500 . ?
C13 H13 0.9500 . ?
C14 C19 1.3965(16) . ?
C14 C15 1.3968(15) . ?
C15 C16 1.3906(15) . ?
C15 H15 0.9500 . ?
C16 C17 1.3911(17) . ?
C16 H16 0.9500 . ?
C17 C18 1.3923(16) . ?
C17 C20 1.5155(15) . ?
C18 C19 1.3883(15) . ?
C18 H18 0.9500 . ?
C19 H19 0.9500 . ?
C20 C21 1.5130(15) . ?
C20 H20A 0.9900 . ?
C20 H20B 0.9900 . ?
C21 C26 1.3861(16) . ?
C21 C22 1.3900(16) . ?
C22 C23 1.3854(16) . ?
C22 H22 0.9500 . ?
C23 N24 1.3370(15) . ?
C23 H23 0.9500 . ?
N24 C25 1.3349(16) . ?
C25 C26 1.3871(17) . ?
C25 H25 0.9500 . ?
C26 H26 0.9500 . ?

loop_
_geom_torsion_atom_site_label_1
_geom_torsion_atom_site_label_2
_geom_torsion_atom_site_label_3
_geom_torsion_atom_site_label_4
_geom_torsion
_geom_torsion_site_symmetry_1
_geom_torsion_site_symmetry_2
_geom_torsion_site_symmetry_3
_geom_torsion_site_symmetry_4
_geom_torsion_publ_flag
C6 N1 C2 C3 -0.4(3) . . . . ?
N1 C2 C3 C4 -0.1(3) . . . . ?
C2 C3 C4 C5 0.5(2) . . . . ?
C2 C3 C4 C7 -179.62(14) . . . . ?
C3 C4 C5 C6 -0.37(19) . . . . ?
C7 C4 C5 C6 179.70(12) . . . . ?
C2 N1 C6 C5 0.5(2) . . . . ?
C4 C5 C6 N1 -0.1(2) . . . . ?
C5 C4 C7 C8 -80.98(15) . . . . ?
C3 C4 C7 C8 99.10(15) . . . . ?
C4 C7 C8 C13 95.32(14) . . . . ?
C4 C7 C8 C9 -84.95(14) . . . . ?
C13 C8 C9 C10 2.45(17) . . . . ?
C7 C8 C9 C10 -177.29(11) . . . . ?
C8 C9 C10 C11 -0.04(18) . . . . ?
C9 C10 C11 C12 -2.28(17) . . . . ?
C9 C10 C11 C14 175.63(10) . . . . ?
C10 C11 C12 C13 2.20(17) . . . . ?
C14 C11 C12 C13 -175.71(10) . . . . ?
C9 C8 C13 C12 -2.52(17) . . . . ?
C7 C8 C13 C12 177.22(11) . . . . ?
C11 C12 C13 C8 0.20(18) . . . . ?
C10 C11 C14 C19 -144.02(11) . . . . ?
C12 C11 C14 C19 33.83(15) . . . . ?
C10 C11 C14 C15 34.94(15) . . . . ?
C12 C11 C14 C15 -147.21(11) . . . . ?
C19 C14 C15 C16 -0.07(15) . . . . ?
C11 C14 C15 C16 -179.06(10) . . . . ?
C14 C15 C16 C17 0.70(16) . . . . ?
C15 C16 C17 C18 -0.60(16) . . . . ?
C15 C16 C17 C20 -179.68(10) . . . . ?
C16 C17 C18 C19 -0.10(16) . . . . ?
C20 C17 C18 C19 178.99(10) . . . . ?
C17 C18 C19 C14 0.73(16) . . . . ?
C15 C14 C19 C18 -0.63(15) . . . . ?
C11 C14 C19 C18 178.37(10) . . . . ?
C16 C17 C20 C21 -99.89(13) . . . . ?
C18 C17 C20 C21 81.05(13) . . . . ?
C17 C20 C21 C26 -133.03(11) . . . . ?
C17 C20 C21 C22 50.09(15) . . . . ?
C26 C21 C22 C23 -0.69(16) . . . . ?
C20 C21 C22 C23 176.32(10) . . . . ?
C21 C22 C23 N24 0.92(18) . . . . ?
C22 C23 N24 C25 -0.86(17) . . . . ?
C23 N24 C25 C26 0.67(17) . . . . ?
C22 C21 C26 C25 0.50(16) . . . . ?
C20 C21 C26 C25 -176.53(10) . . . . ?
N24 C25 C26 C21 -0.52(18) . . . . ?
